data_1564019
loop_
_publ_author_name
'Zhao, Shunan'
'zhu, yifan'
'Li, Ling'
'GUERCHAIS, Veronique'
'Boixel, Julien'
'Wong, Keith Man-Chung'

_publ_section_title
;
 Switchable Phosphorescence and Delayed Fluorescence of a New
 Rhodamine-Like Dye Through the Allenylidene Formation in a
 Cyclometallated Platinum(II) System
;
_journal_name_full 'Chemical Science'
_journal_paper_doi 10.1039/D1SC02787E
_journal_year 2021
_chemical_compound_source 'synthesis as described'
_chemical_formula_moiety 'C50 H45 N3 O3 Pt'
_chemical_formula_sum 'C50 H45 N3 O3 Pt'
_chemical_formula_weight 930.98
_chemical_name_systematic '(ditertbutyl-N^N^C)platinum(II)rhodamine actilyde complex'
_chemical_properties_physical ', Photo-sensitive,acido sensitive'
_space_group_crystal_system triclinic
_space_group_IT_number 2
_space_group_name_Hall '-P 1'
_space_group_name_H-M_alt 'P -1'
_atom_sites_solution_hydrogens geom
_audit_update_record
;
2016-09-29 deposited with the CCDC.	2021-07-05 downloaded from the CCDC.
;
_cell_angle_alpha 100.971(5)
_cell_angle_beta 101.370(5)
_cell_angle_gamma 104.503(5)
_cell_formula_units_Z 2
_cell_length_a 9.0585(14)
_cell_length_b 15.851(3)
_cell_length_c 16.470(3)
_cell_measurement_reflns_used 9824
_cell_measurement_temperature 150(2)
_cell_measurement_theta_max 26.50
_cell_measurement_theta_min 2.58
_cell_measurement_wavelength 0.71073
_cell_volume 2171.8(7)
_computing_cell_refinement 'Bruker APEX2 (Bruker, 2014)'
_computing_data_collection 'Bruker APEX2 (Bruker, 2014)'
_computing_data_reduction 'Bruker APEX2 (Bruker, 2014)'
_computing_molecular_graphics 'SXGRAPH (Farrugia, 1999), Mercury (CSD, 2014)'
_computing_publication_material 'CRYSCALC (T. Roisnel, local program, 2016)'
_computing_structure_refinement 'SHELXL-2014/7 (Sheldrick, 2014)'
_computing_structure_solution 'SHELXT (Sheldrick, 2015)'
_diffrn_ambient_temperature 150(2)
_diffrn_detector 'CCD plate'
_diffrn_measured_fraction_theta_full 0.998
_diffrn_measured_fraction_theta_max 0.992
_diffrn_measurement_device_type 'APEXII, Bruker-AXS'
_diffrn_measurement_method 'CCD rotation images, thin slices'
_diffrn_radiation_monochromator graphite
_diffrn_radiation_probe x-ray
_diffrn_radiation_source 'fine-focus sealed tube'
_diffrn_radiation_type MoK\a
_diffrn_radiation_wavelength 0.71073
_diffrn_reflns_av_R_equivalents 0.0534
_diffrn_reflns_av_unetI/netI 0.0510
_diffrn_reflns_limit_h_max 11
_diffrn_reflns_limit_h_min -7
_diffrn_reflns_limit_k_max 20
_diffrn_reflns_limit_k_min -20
_diffrn_reflns_limit_l_max 21
_diffrn_reflns_limit_l_min -21
_diffrn_reflns_number 50344
_diffrn_reflns_theta_full 25.242
_diffrn_reflns_theta_max 27.476
_diffrn_reflns_theta_min 2.969
_exptl_absorpt_coefficient_mu 3.275
_exptl_absorpt_correction_T_max 0.503
_exptl_absorpt_correction_T_min 0.273
_exptl_absorpt_correction_type multi-scan
_exptl_absorpt_process_details
;
  [Sheldrick, G.M. (2014). SADABS Bruker AXS Inc., Madison, Wisconsin, USA]
;
_exptl_crystal_colour orange
_exptl_crystal_density_diffrn 1.424
_exptl_crystal_description stick
_exptl_crystal_F_000 936
_exptl_crystal_preparation ', Luminescent'
_exptl_crystal_size_max 0.600
_exptl_crystal_size_mid 0.250
_exptl_crystal_size_min 0.210
_refine_diff_density_max 3.848
_refine_diff_density_min -3.066
_refine_diff_density_rms 0.174
_refine_ls_extinction_method none
_refine_ls_goodness_of_fit_ref 1.000
_refine_ls_hydrogen_treatment constr
_refine_ls_matrix_type full
_refine_ls_number_parameters 499
_refine_ls_number_reflns 9875
_refine_ls_number_restraints 11
_refine_ls_restrained_S_all 1.006
_refine_ls_R_factor_all 0.0683
_refine_ls_R_factor_gt 0.0490
_refine_ls_shift/su_max 0.006
_refine_ls_shift/su_mean 0.000
_refine_ls_structure_factor_coef Fsqd
_refine_ls_weighting_details 'w=1/[\s^2^(Fo^2^)+(0.0831P)^2^+10.9687P] where P=(Fo^2^+2Fc^2^)/3'
_refine_ls_weighting_scheme calc
_refine_ls_wR_factor_gt 0.1216
_refine_ls_wR_factor_ref 0.1402
_reflns_number_gt 8137
_reflns_number_total 9875
_reflns_threshold_expression >2sigma(I)
_cod_data_source_file d1sc02787e2.cif
_cod_data_source_block JB4092
_cod_original_cell_volume 2171.8(6)
_cod_database_code 1564019

loop_
_space_group_symop_operation_xyz
'x, y, z'
'-x, -y, -z'

loop_
_atom_site_label
_atom_site_type_symbol
_atom_site_fract_x
_atom_site_fract_y
_atom_site_fract_z
_atom_site_U_iso_or_equiv
_atom_site_adp_type
_atom_site_occupancy
_atom_site_site_symmetry_order
_atom_site_calc_flag
_atom_site_refinement_flags_posn
_atom_site_refinement_flags_adp
_atom_site_refinement_flags_occupancy
_atom_site_disorder_assembly
_atom_site_disorder_group
Pt1 Pt 0.24738(3) 0.54191(2) 0.44235(2) 0.02429(9) Uani 1 1 d . . . . .
N1 N 0.2492(5) 0.4582(3) 0.5181(3) 0.0219(10) Uani 1 1 d . . . . .
N2 N 0.1616(6) 0.6025(3) 0.5416(3) 0.0243(10) Uani 1 1 d . . . . .
C1 C 0.3416(7) 0.4593(4) 0.3777(4) 0.0262(12) Uani 1 1 d . . . . .
C2 C 0.3949(7) 0.4611(4) 0.3036(4) 0.0305(13) Uani 1 1 d . . . . .
H2 H 0.3845 0.5068 0.2749 0.037 Uiso 1 1 calc R U . . .
C3 C 0.4623(8) 0.3973(4) 0.2718(4) 0.0341(14) Uani 1 1 d . . . . .
H3 H 0.4980 0.4002 0.2216 0.041 Uiso 1 1 calc R U . . .
C4 C 0.4794(8) 0.3294(4) 0.3110(4) 0.0338(14) Uani 1 1 d . . . . .
H4 H 0.5270 0.2866 0.2882 0.041 Uiso 1 1 calc R U . . .
C5 C 0.4264(8) 0.3243(4) 0.3836(4) 0.0318(14) Uani 1 1 d . . . . .
H5 H 0.4381 0.2778 0.4109 0.038 Uiso 1 1 calc R U . . .
C6 C 0.3565(7) 0.3866(4) 0.4168(4) 0.0249(12) Uani 1 1 d . . . . .
C7 C 0.3008(7) 0.3863(4) 0.4938(4) 0.0258(12) Uani 1 1 d . . . . .
C8 C 0.2963(8) 0.3242(4) 0.5435(4) 0.0335(14) Uani 1 1 d . . . . .
H8 H 0.3354 0.2746 0.5291 0.040 Uiso 1 1 calc R U . . .
C9 C 0.2337(8) 0.3353(5) 0.6154(5) 0.0372(15) Uani 1 1 d . . . . .
C10 C 0.1842(7) 0.4101(4) 0.6372(4) 0.0292(13) Uani 1 1 d . . . . .
H10 H 0.1440 0.4193 0.6862 0.035 Uiso 1 1 calc R U . . .
C11 C 0.1933(7) 0.4720(4) 0.5872(4) 0.0244(12) Uani 1 1 d . . . . .
C12 C 0.1529(7) 0.5574(4) 0.6044(4) 0.0266(12) Uani 1 1 d . . . . .
C13 C 0.1205(7) 0.5922(5) 0.6790(4) 0.0309(13) Uani 1 1 d . . . . .
H13 H 0.1128 0.5580 0.7203 0.037 Uiso 1 1 calc R U . . .
C14 C 0.0987(8) 0.6773(5) 0.6954(4) 0.0344(14) Uani 1 1 d . . . . .
C15 C 0.1023(9) 0.7213(5) 0.6297(5) 0.0380(15) Uani 1 1 d . . . . .
H15 H 0.0831 0.7782 0.6365 0.046 Uiso 1 1 calc R U . . .
C16 C 0.1336(8) 0.6829(4) 0.5550(4) 0.0317(14) Uani 1 1 d . . . . .
H16 H 0.1355 0.7144 0.5114 0.038 Uiso 1 1 calc R U . . .
C17 C 0.2218(10) 0.2636(6) 0.6682(6) 0.0479(19) Uani 1 1 d . . . . .
C18 C 0.077(3) 0.1834(15) 0.6128(14) 0.074(3) Uani 0.557(11) 1 d . . P A 1
H18A H 0.0983 0.1596 0.5582 0.111 Uiso 0.557(11) 1 calc R U P A 1
H18B H -0.0163 0.2041 0.6019 0.111 Uiso 0.557(11) 1 calc R U P A 1
H18C H 0.0589 0.1359 0.6432 0.111 Uiso 0.557(11) 1 calc R U P A 1
C19 C 0.372(3) 0.2472(15) 0.6950(14) 0.074(3) Uani 0.557(11) 1 d . . P A 1
H19A H 0.4044 0.2224 0.6444 0.111 Uiso 0.557(11) 1 calc R U P A 1
H19B H 0.3624 0.2042 0.7306 0.111 Uiso 0.557(11) 1 calc R U P A 1
H19C H 0.4523 0.3039 0.7279 0.111 Uiso 0.557(11) 1 calc R U P A 1
C20 C 0.174(3) 0.2972(13) 0.7537(12) 0.074(3) Uani 0.557(11) 1 d . . P A 1
H20A H 0.1709 0.2520 0.7870 0.111 Uiso 0.557(11) 1 calc R U P A 1
H20B H 0.0700 0.3063 0.7393 0.111 Uiso 0.557(11) 1 calc R U P A 1
H20C H 0.2523 0.3542 0.7876 0.111 Uiso 0.557(11) 1 calc R U P A 1
C18B C 0.332(3) 0.3194(17) 0.7597(16) 0.074(3) Uani 0.443(11) 1 d . . P A 2
H18D H 0.2977 0.3720 0.7796 0.111 Uiso 0.443(11) 1 calc R U P A 2
H18E H 0.4412 0.3396 0.7561 0.111 Uiso 0.443(11) 1 calc R U P A 2
H18F H 0.3246 0.2814 0.8001 0.111 Uiso 0.443(11) 1 calc R U P A 2
C19B C 0.061(3) 0.2088(19) 0.6510(18) 0.074(3) Uani 0.443(11) 1 d . . P A 2
H19D H 0.0060 0.2398 0.6862 0.111 Uiso 0.443(11) 1 calc R U P A 2
H19E H 0.0597 0.1511 0.6647 0.111 Uiso 0.443(11) 1 calc R U P A 2
H19F H 0.0091 0.1980 0.5904 0.111 Uiso 0.443(11) 1 calc R U P A 2
C20B C 0.314(3) 0.1915(18) 0.6387(18) 0.074(3) Uani 0.443(11) 1 d . . P A 2
H20D H 0.3136 0.1510 0.6769 0.111 Uiso 0.443(11) 1 calc R U P A 2
H20E H 0.4229 0.2239 0.6416 0.111 Uiso 0.443(11) 1 calc R U P A 2
H20F H 0.2601 0.1562 0.5798 0.111 Uiso 0.443(11) 1 calc R U P A 2
C21 C 0.0848(9) 0.7231(6) 0.7830(5) 0.0460(19) Uani 1 1 d . . . . .
C22 C 0.0285(14) 0.6548(8) 0.8323(6) 0.071(3) Uani 1 1 d . . . . .
H22A H -0.0716 0.6109 0.7977 0.107 Uiso 1 1 calc R U . . .
H22B H 0.0132 0.6858 0.8860 0.107 Uiso 1 1 calc R U . . .
H22C H 0.1077 0.6235 0.8449 0.107 Uiso 1 1 calc R U . . .
C23 C 0.2506(10) 0.7849(8) 0.8329(6) 0.077(4) Uani 1 1 d . . . . .
H23A H 0.2487 0.8127 0.8910 0.116 Uiso 1 1 calc R U . . .
H23B H 0.2840 0.8321 0.8038 0.116 Uiso 1 1 calc R U . . .
H23C H 0.3250 0.7494 0.8358 0.116 Uiso 1 1 calc R U . . .
C24 C -0.0297(11) 0.7784(7) 0.7746(6) 0.063(3) Uani 1 1 d . . . . .
H24A H -0.1340 0.7392 0.7403 0.094 Uiso 1 1 calc R U . . .
H24B H 0.0082 0.8257 0.7465 0.094 Uiso 1 1 calc R U . . .
H24C H -0.0372 0.8059 0.8316 0.094 Uiso 1 1 calc R U . . .
C31 C 0.2408(7) 0.6256(4) 0.3617(4) 0.0283(10) Uani 1 1 d D . . . .
C32 C 0.2382(7) 0.6651(4) 0.3172(4) 0.0283(10) Uani 1 1 d D . . . .
C33 C 0.2389(9) 0.7222(5) 0.2538(4) 0.0370(16) Uani 1 1 d . . . . .
C34 C 0.2128(13) 0.6806(5) 0.1662(5) 0.060(3) Uani 1 1 d . . . . .
H34 H 0.1937 0.6174 0.1480 0.072 Uiso 1 1 calc R U . . .
C35 C 0.2148(18) 0.7315(6) 0.1073(5) 0.086(4) Uani 1 1 d . . . . .
H35 H 0.1945 0.7029 0.0483 0.103 Uiso 1 1 calc R U . . .
C36 C 0.2465(14) 0.8246(6) 0.1330(5) 0.063(3) Uani 1 1 d . . . . .
O37 O 0.2499(13) 0.8694(4) 0.0698(4) 0.099(3) Uani 1 1 d . . . . .
C38 C 0.2736(14) 0.9609(5) 0.0913(5) 0.064(3) Uani 1 1 d . . . . .
C39 C 0.268(2) 1.0002(7) 0.0245(6) 0.121(7) Uani 1 1 d . . . . .
H39 H 0.2477 0.9641 -0.0320 0.145 Uiso 1 1 calc R U . . .
C40 C 0.292(2) 1.0926(7) 0.0378(6) 0.098(5) Uani 1 1 d . . . . .
C41 C 0.3189(10) 1.1421(5) 0.1214(5) 0.0429(17) Uani 1 1 d . . . . .
H41 H 0.3318 1.2049 0.1329 0.051 Uiso 1 1 calc R U . . .
C42 C 0.3273(9) 1.1010(5) 0.1868(4) 0.0376(15) Uani 1 1 d . . . . .
H42 H 0.3490 1.1367 0.2435 0.045 Uiso 1 1 calc R U . . .
C43 C 0.3058(9) 1.0099(4) 0.1746(4) 0.0363(15) Uani 1 1 d . . . . .
C44 C 0.3059(13) 0.9676(5) 0.2475(5) 0.057(2) Uani 1 1 d . . . . .
C45 C 0.2763(10) 0.8666(5) 0.2181(4) 0.0418(18) Uani 1 1 d . . . . .
C46 C 0.2728(9) 0.8135(4) 0.2769(4) 0.0368(16) Uani 1 1 d . . . . .
H46 H 0.2953 0.8426 0.3358 0.044 Uiso 1 1 calc R U . . .
N47 N 0.3345(16) 1.1387(7) -0.0263(7) 0.054(3) Uani 0.639(9) 1 d D . P B 1
C48 C 0.317(2) 1.0867(11) -0.1125(9) 0.064(4) Uani 0.639(9) 1 d . . P B 1
H48A H 0.3668 1.0380 -0.1087 0.077 Uiso 0.639(9) 1 calc R U P B 1
H48B H 0.3745 1.1264 -0.1431 0.077 Uiso 0.639(9) 1 calc R U P B 1
C49 C 0.149(3) 1.046(2) -0.163(2) 0.080(8) Uani 0.639(9) 1 d . . P B 1
H49A H 0.0893 1.0122 -0.1298 0.120 Uiso 0.639(9) 1 calc R U P B 1
H49B H 0.1441 1.0052 -0.2168 0.120 Uiso 0.639(9) 1 calc R U P B 1
H49C H 0.1045 1.0939 -0.1749 0.120 Uiso 0.639(9) 1 calc R U P B 1
C50 C 0.344(3) 1.2314(13) -0.0172(16) 0.108(6) Uani 0.639(9) 1 d D . P B 1
C51 C 0.188(3) 1.2472(15) -0.0171(13) 0.108(6) Uani 0.639(9) 1 d D . P B 1
H51A H 0.1177 1.2224 -0.0748 0.161 Uiso 0.639(9) 1 calc R U P B 1
H51B H 0.2035 1.3120 0.0007 0.161 Uiso 0.639(9) 1 calc R U P B 1
H51C H 0.1420 1.2175 0.0229 0.161 Uiso 0.639(9) 1 calc R U P B 1
N47B N 0.195(3) 1.1263(12) -0.0274(12) 0.054(3) Uani 0.361(9) 1 d D . P B 2
C48B C 0.119(4) 1.077(2) -0.1122(17) 0.064(4) Uani 0.361(9) 1 d . . P B 2
H48C H 0.0648 1.1143 -0.1412 0.077 Uiso 0.361(9) 1 calc R U P B 2
H48D H 0.0372 1.0229 -0.1113 0.077 Uiso 0.361(9) 1 calc R U P B 2
C49B C 0.225(6) 1.048(5) -0.165(4) 0.080(8) Uani 0.361(9) 1 d . . P B 2
H49D H 0.2925 1.1003 -0.1759 0.120 Uiso 0.361(9) 1 calc R U P B 2
H49E H 0.1596 1.0056 -0.2189 0.120 Uiso 0.361(9) 1 calc R U P B 2
H49F H 0.2900 1.0177 -0.1329 0.120 Uiso 0.361(9) 1 calc R U P B 2
C50B C 0.255(6) 1.2235(16) -0.015(3) 0.108(6) Uani 0.361(9) 1 d D . P B 2
C51B C 0.418(5) 1.285(2) 0.004(2) 0.108(6) Uani 0.361(9) 1 d D . P B 2
H51D H 0.4873 1.2697 0.0488 0.161 Uiso 0.361(9) 1 calc R U P B 2
H51E H 0.4178 1.3471 0.0233 0.161 Uiso 0.361(9) 1 calc R U P B 2
H51F H 0.4555 1.2777 -0.0480 0.161 Uiso 0.361(9) 1 calc R U P B 2
C52 C 0.4319(13) 1.0118(6) 0.3243(6) 0.0710(12) Uani 1 1 d D . . . .
C53 C 0.5980(12) 1.0183(6) 0.3309(6) 0.0710(12) Uani 1 1 d D . . . .
H53 H 0.6264 0.9908 0.2822 0.085 Uiso 1 1 calc R U . . .
C54 C 0.7131(13) 1.0620(6) 0.4040(6) 0.0710(12) Uani 1 1 d D . . . .
H54 H 0.8204 1.0636 0.4102 0.085 Uiso 1 1 calc R U . . .
C55 C 0.6568(13) 1.1058(6) 0.4715(6) 0.0710(12) Uani 1 1 d D . . . .
H55 H 0.7342 1.1386 0.5234 0.085 Uiso 1 1 calc R U . . .
C56 C 0.5051(13) 1.1056(6) 0.4696(6) 0.0710(12) Uani 1 1 d D . . . .
H56 H 0.4755 1.1357 0.5165 0.085 Uiso 1 1 calc R U . . .
C57 C 0.3991(14) 1.0569(6) 0.3919(6) 0.0710(12) Uani 1 1 d D . . . .
C58 C 0.2287(13) 1.0351(7) 0.3646(5) 0.061(2) Uani 1 1 d . . . . .
O59 O 0.1659(8) 0.9845(5) 0.2858(4) 0.0664(17) Uani 1 1 d . . . . .
O60 O 0.1440(14) 1.0669(7) 0.4080(6) 0.118(4) Uani 1 1 d . . . . .

loop_
_atom_site_aniso_label
_atom_site_aniso_U_11
_atom_site_aniso_U_22
_atom_site_aniso_U_33
_atom_site_aniso_U_23
_atom_site_aniso_U_13
_atom_site_aniso_U_12
Pt1 0.02842(14) 0.01905(12) 0.02188(12) 0.00803(8) 0.00154(9) 0.00261(9)
N1 0.015(2) 0.020(2) 0.025(2) 0.0044(18) 0.0010(18) -0.0002(18)
N2 0.026(3) 0.021(2) 0.023(2) 0.0045(19) 0.005(2) 0.005(2)
C1 0.020(3) 0.024(3) 0.027(3) 0.007(2) -0.002(2) -0.003(2)
C2 0.027(3) 0.028(3) 0.029(3) 0.008(2) 0.004(2) -0.003(2)
C3 0.030(3) 0.033(3) 0.036(3) 0.003(3) 0.013(3) 0.004(3)
C4 0.024(3) 0.027(3) 0.044(4) 0.002(3) 0.003(3) 0.006(3)
C5 0.027(3) 0.021(3) 0.039(3) 0.007(3) 0.000(3) -0.001(2)
C6 0.021(3) 0.020(3) 0.029(3) 0.006(2) 0.000(2) 0.002(2)
C7 0.026(3) 0.018(3) 0.029(3) 0.007(2) 0.000(2) 0.004(2)
C8 0.038(4) 0.025(3) 0.034(3) 0.014(3) 0.001(3) 0.006(3)
C9 0.028(3) 0.048(4) 0.037(4) 0.022(3) 0.004(3) 0.009(3)
C10 0.028(3) 0.030(3) 0.027(3) 0.018(3) -0.001(2) 0.002(2)
C11 0.019(3) 0.027(3) 0.023(3) 0.008(2) 0.002(2) 0.003(2)
C12 0.023(3) 0.029(3) 0.024(3) 0.009(2) 0.000(2) 0.004(2)
C13 0.024(3) 0.041(4) 0.024(3) 0.009(3) 0.006(2) 0.002(3)
C14 0.026(3) 0.038(4) 0.029(3) -0.002(3) 0.002(3) 0.002(3)
C15 0.042(4) 0.029(3) 0.038(4) 0.001(3) 0.006(3) 0.010(3)
C16 0.040(4) 0.025(3) 0.031(3) 0.007(2) 0.007(3) 0.012(3)
C17 0.046(5) 0.050(4) 0.060(5) 0.041(4) 0.016(4) 0.014(4)
C18 0.091(6) 0.076(6) 0.079(7) 0.062(6) 0.033(5) 0.027(5)
C19 0.091(6) 0.076(6) 0.079(7) 0.062(6) 0.033(5) 0.027(5)
C20 0.091(6) 0.076(6) 0.079(7) 0.062(6) 0.033(5) 0.027(5)
C18B 0.091(6) 0.076(6) 0.079(7) 0.062(6) 0.033(5) 0.027(5)
C19B 0.091(6) 0.076(6) 0.079(7) 0.062(6) 0.033(5) 0.027(5)
C20B 0.091(6) 0.076(6) 0.079(7) 0.062(6) 0.033(5) 0.027(5)
C21 0.033(4) 0.062(5) 0.032(4) -0.007(3) 0.006(3) 0.011(3)
C22 0.093(8) 0.091(8) 0.035(4) 0.011(5) 0.025(5) 0.035(6)
C23 0.040(5) 0.106(8) 0.052(5) -0.040(5) 0.002(4) 0.017(5)
C24 0.049(5) 0.084(7) 0.053(5) -0.002(5) 0.015(4) 0.030(5)
C31 0.0124(19) 0.028(2) 0.035(3) -0.0107(16) 0.0088(18) 0.0012(17)
C32 0.0124(19) 0.028(2) 0.035(3) -0.0107(16) 0.0088(18) 0.0012(17)
C33 0.063(5) 0.035(4) 0.019(3) 0.012(3) 0.014(3) 0.018(3)
C34 0.125(9) 0.018(3) 0.032(4) 0.002(3) 0.013(4) 0.023(4)
C35 0.199(13) 0.035(4) 0.020(4) 0.008(3) 0.019(5) 0.035(6)
C36 0.130(9) 0.035(4) 0.032(4) 0.018(3) 0.019(5) 0.033(5)
O37 0.238(11) 0.040(3) 0.027(3) 0.018(3) 0.033(4) 0.052(5)
C38 0.135(9) 0.033(4) 0.031(4) 0.014(3) 0.023(5) 0.032(5)
C39 0.29(2) 0.047(6) 0.025(4) 0.015(4) 0.032(8) 0.060(9)
C40 0.216(16) 0.045(5) 0.036(5) 0.021(4) 0.016(7) 0.047(7)
C41 0.062(5) 0.032(4) 0.035(4) 0.011(3) 0.005(3) 0.017(3)
C42 0.051(4) 0.033(3) 0.027(3) 0.007(3) 0.010(3) 0.010(3)
C43 0.049(4) 0.030(3) 0.028(3) 0.011(3) 0.008(3) 0.008(3)
C44 0.095(7) 0.037(4) 0.037(4) 0.015(3) 0.013(4) 0.014(4)
C45 0.070(5) 0.027(3) 0.029(3) 0.013(3) 0.010(3) 0.012(3)
C46 0.052(4) 0.027(3) 0.028(3) 0.013(3) 0.006(3) 0.006(3)
N47 0.089(8) 0.040(5) 0.036(4) 0.021(4) 0.013(5) 0.018(6)
C48 0.099(11) 0.060(8) 0.037(6) 0.027(6) 0.018(7) 0.022(7)
C49 0.10(2) 0.079(9) 0.060(8) 0.035(7) 0.011(18) 0.027(19)
C50 0.21(2) 0.083(9) 0.076(7) 0.046(7) 0.049(11) 0.086(12)
C51 0.21(2) 0.083(9) 0.076(7) 0.046(7) 0.049(11) 0.086(12)
N47B 0.089(8) 0.040(5) 0.036(4) 0.021(4) 0.013(5) 0.018(6)
C48B 0.099(11) 0.060(8) 0.037(6) 0.027(6) 0.018(7) 0.022(7)
C49B 0.10(2) 0.079(9) 0.060(8) 0.035(7) 0.011(18) 0.027(19)
C50B 0.21(2) 0.083(9) 0.076(7) 0.046(7) 0.049(11) 0.086(12)
C51B 0.21(2) 0.083(9) 0.076(7) 0.046(7) 0.049(11) 0.086(12)
C52 0.098(3) 0.051(2) 0.051(2) 0.0214(17) 0.000(2) 0.009(2)
C53 0.098(3) 0.051(2) 0.051(2) 0.0214(17) 0.000(2) 0.009(2)
C54 0.098(3) 0.051(2) 0.051(2) 0.0214(17) 0.000(2) 0.009(2)
C55 0.098(3) 0.051(2) 0.051(2) 0.0214(17) 0.000(2) 0.009(2)
C56 0.098(3) 0.051(2) 0.051(2) 0.0214(17) 0.000(2) 0.009(2)
C57 0.098(3) 0.051(2) 0.051(2) 0.0214(17) 0.000(2) 0.009(2)
C58 0.087(7) 0.062(6) 0.035(4) 0.017(4) 0.022(4) 0.016(5)
O59 0.077(5) 0.070(4) 0.065(4) 0.026(3) 0.030(4) 0.029(4)
O60 0.176(10) 0.102(7) 0.101(7) 0.015(6) 0.080(7) 0.060(7)

loop_
_atom_type_symbol
_atom_type_description
_atom_type_scat_dispersion_real
_atom_type_scat_dispersion_imag
_atom_type_scat_source
C C 0.0033 0.0016 'International Tables Vol C Tables 4.2.6.8 and 6.1.1.4'
H H 0.0000 0.0000 'International Tables Vol C Tables 4.2.6.8 and 6.1.1.4'
N N 0.0061 0.0033 'International Tables Vol C Tables 4.2.6.8 and 6.1.1.4'
O O 0.0106 0.0060 'International Tables Vol C Tables 4.2.6.8 and 6.1.1.4'
Pt Pt -1.7033 8.3905 'International Tables Vol C Tables 4.2.6.8 and 6.1.1.4'
B B 0.0013 0.0007 'International Tables Vol C Tables 4.2.6.8 and 6.1.1.4'

loop_
_geom_angle_atom_site_label_1
_geom_angle_atom_site_label_2
_geom_angle_atom_site_label_3
_geom_angle
_geom_angle_site_symmetry_1
_geom_angle_site_symmetry_3
_geom_angle_publ_flag
N1 Pt1 C1 82.0(2) . . ?
N1 Pt1 C31 178.5(2) . . ?
C1 Pt1 C31 97.4(2) . . ?
N1 Pt1 N2 78.2(2) . . ?
C1 Pt1 N2 160.0(2) . . ?
C31 Pt1 N2 102.4(2) . . ?
C11 N1 C7 123.2(5) . . ?
C11 N1 Pt1 119.5(4) . . ?
C7 N1 Pt1 117.2(4) . . ?
C16 N2 C12 117.5(5) . . ?
C16 N2 Pt1 128.4(4) . . ?
C12 N2 Pt1 113.6(4) . . ?
C2 C1 C6 116.8(6) . . ?
C2 C1 Pt1 131.1(5) . . ?
C6 C1 Pt1 112.0(4) . . ?
C3 C2 C1 120.7(6) . . ?
C3 C2 H2 119.6 . . ?
C1 C2 H2 119.6 . . ?
C2 C3 C4 121.8(6) . . ?
C2 C3 H3 119.1 . . ?
C4 C3 H3 119.1 . . ?
C3 C4 C5 119.4(6) . . ?
C3 C4 H4 120.3 . . ?
C5 C4 H4 120.3 . . ?
C6 C5 C4 120.3(6) . . ?
C6 C5 H5 119.8 . . ?
C4 C5 H5 119.8 . . ?
C5 C6 C1 120.8(6) . . ?
C5 C6 C7 123.3(5) . . ?
C1 C6 C7 115.8(5) . . ?
N1 C7 C8 118.5(6) . . ?
N1 C7 C6 112.7(5) . . ?
C8 C7 C6 128.8(6) . . ?
C7 C8 C9 119.8(6) . . ?
C7 C8 H8 120.1 . . ?
C9 C8 H8 120.1 . . ?
C10 C9 C8 118.9(6) . . ?
C10 C9 C17 121.4(7) . . ?
C8 C9 C17 119.7(7) . . ?
C9 C10 C11 119.9(6) . . ?
C9 C10 H10 120.1 . . ?
C11 C10 H10 120.1 . . ?
N1 C11 C10 119.7(6) . . ?
N1 C11 C12 113.8(5) . . ?
C10 C11 C12 126.4(6) . . ?
C13 C12 N2 122.1(6) . . ?
C13 C12 C11 123.3(6) . . ?
N2 C12 C11 114.4(5) . . ?
C12 C13 C14 120.9(6) . . ?
C12 C13 H13 119.6 . . ?
C14 C13 H13 119.6 . . ?
C13 C14 C15 116.3(6) . . ?
C13 C14 C21 121.8(7) . . ?
C15 C14 C21 121.7(7) . . ?
C16 C15 C14 120.5(6) . . ?
C16 C15 H15 119.7 . . ?
C14 C15 H15 119.7 . . ?
N2 C16 C15 122.5(6) . . ?
N2 C16 H16 118.8 . . ?
C15 C16 H16 118.8 . . ?
C19B C17 C9 110.7(11) . . ?
C19 C17 C9 111.5(8) . . ?
C19 C17 C18 118.8(14) . . ?
C9 C17 C18 104.5(8) . . ?
C19B C17 C18B 125.6(15) . . ?
C9 C17 C18B 102.8(9) . . ?
C19 C17 C20 106.0(12) . . ?
C9 C17 C20 110.8(8) . . ?
C18 C17 C20 105.1(12) . . ?
C19B C17 C20B 103.6(16) . . ?
C9 C17 C20B 111.4(9) . . ?
C18B C17 C20B 102.4(15) . . ?
C17 C18 H18A 109.5 . . ?
C17 C18 H18B 109.5 . . ?
H18A C18 H18B 109.5 . . ?
C17 C18 H18C 109.5 . . ?
H18A C18 H18C 109.5 . . ?
H18B C18 H18C 109.5 . . ?
C17 C19 H19A 109.5 . . ?
C17 C19 H19B 109.5 . . ?
H19A C19 H19B 109.5 . . ?
C17 C19 H19C 109.5 . . ?
H19A C19 H19C 109.5 . . ?
H19B C19 H19C 109.5 . . ?
C17 C20 H20A 109.5 . . ?
C17 C20 H20B 109.5 . . ?
H20A C20 H20B 109.5 . . ?
C17 C20 H20C 109.5 . . ?
H20A C20 H20C 109.5 . . ?
H20B C20 H20C 109.5 . . ?
C17 C18B H18D 109.5 . . ?
C17 C18B H18E 109.5 . . ?
H18D C18B H18E 109.5 . . ?
C17 C18B H18F 109.5 . . ?
H18D C18B H18F 109.5 . . ?
H18E C18B H18F 109.5 . . ?
C17 C19B H19D 109.5 . . ?
C17 C19B H19E 109.5 . . ?
H19D C19B H19E 109.5 . . ?
C17 C19B H19F 109.5 . . ?
H19D C19B H19F 109.5 . . ?
H19E C19B H19F 109.5 . . ?
C17 C20B H20D 109.5 . . ?
C17 C20B H20E 109.5 . . ?
H20D C20B H20E 109.5 . . ?
C17 C20B H20F 109.5 . . ?
H20D C20B H20F 109.5 . . ?
H20E C20B H20F 109.5 . . ?
C24 C21 C22 108.0(7) . . ?
C24 C21 C14 111.5(7) . . ?
C22 C21 C14 111.6(7) . . ?
C24 C21 C23 109.8(8) . . ?
C22 C21 C23 109.2(8) . . ?
C14 C21 C23 106.7(6) . . ?
C21 C22 H22A 109.5 . . ?
C21 C22 H22B 109.5 . . ?
H22A C22 H22B 109.5 . . ?
C21 C22 H22C 109.5 . . ?
H22A C22 H22C 109.5 . . ?
H22B C22 H22C 109.5 . . ?
C21 C23 H23A 109.5 . . ?
C21 C23 H23B 109.5 . . ?
H23A C23 H23B 109.5 . . ?
C21 C23 H23C 109.5 . . ?
H23A C23 H23C 109.5 . . ?
H23B C23 H23C 109.5 . . ?
C21 C24 H24A 109.5 . . ?
C21 C24 H24B 109.5 . . ?
H24A C24 H24B 109.5 . . ?
C21 C24 H24C 109.5 . . ?
H24A C24 H24C 109.5 . . ?
H24B C24 H24C 109.5 . . ?
C32 C31 Pt1 176.2(6) . . ?
C31 C32 C33 178.5(7) . . ?
C46 C33 C34 117.5(6) . . ?
C46 C33 C32 123.4(6) . . ?
C34 C33 C32 119.0(6) . . ?
C35 C34 C33 120.1(7) . . ?
C35 C34 H34 120.0 . . ?
C33 C34 H34 120.0 . . ?
C34 C35 C36 120.8(7) . . ?
C34 C35 H35 119.6 . . ?
C36 C35 H35 119.6 . . ?
O37 C36 C45 123.7(7) . . ?
O37 C36 C35 116.3(7) . . ?
C45 C36 C35 120.0(7) . . ?
C36 O37 C38 118.5(6) . . ?
O37 C38 C39 115.3(8) . . ?
O37 C38 C43 122.5(7) . . ?
C39 C38 C43 122.2(7) . . ?
C38 C39 C40 120.9(9) . . ?
C38 C39 H39 119.5 . . ?
C40 C39 H39 119.5 . . ?
C41 C40 C39 117.2(8) . . ?
C41 C40 N47 119.5(9) . . ?
C39 C40 N47 120.6(10) . . ?
C41 C40 N47B 113.2(11) . . ?
C39 C40 N47B 118.7(13) . . ?
C42 C41 C40 120.3(7) . . ?
C42 C41 H41 119.8 . . ?
C40 C41 H41 119.8 . . ?
C41 C42 C43 123.0(6) . . ?
C41 C42 H42 118.5 . . ?
C43 C42 H42 118.5 . . ?
C38 C43 C42 116.3(6) . . ?
C38 C43 C44 122.7(7) . . ?
C42 C43 C44 120.8(6) . . ?
C52 C44 C43 117.0(8) . . ?
C52 C44 C45 114.5(8) . . ?
C43 C44 C45 111.2(6) . . ?
C52 C44 O59 97.3(7) . . ?
C43 C44 O59 107.0(7) . . ?
C45 C44 O59 108.3(7) . . ?
C36 C45 C46 118.2(6) . . ?
C36 C45 C44 121.1(6) . . ?
C46 C45 C44 120.6(6) . . ?
C33 C46 C45 123.3(6) . . ?
C33 C46 H46 118.3 . . ?
C45 C46 H46 118.3 . . ?
C50 N47 C40 121.0(13) . . ?
C50 N47 C48 116.1(13) . . ?
C40 N47 C48 119.8(10) . . ?
N47 C48 C49 113.0(17) . . ?
N47 C48 H48A 109.0 . . ?
C49 C48 H48A 109.0 . . ?
N47 C48 H48B 109.0 . . ?
C49 C48 H48B 109.0 . . ?
H48A C48 H48B 107.8 . . ?
C48 C49 H49A 109.5 . . ?
C48 C49 H49B 109.5 . . ?
H49A C49 H49B 109.5 . . ?
C48 C49 H49C 109.5 . . ?
H49A C49 H49C 109.5 . . ?
H49B C49 H49C 109.5 . . ?
N47 C50 C51 112(2) . . ?
C50 C51 H51A 109.5 . . ?
C50 C51 H51B 109.5 . . ?
H51A C51 H51B 109.5 . . ?
C50 C51 H51C 109.5 . . ?
H51A C51 H51C 109.5 . . ?
H51B C51 H51C 109.5 . . ?
C48B N47B C50B 115(2) . . ?
C48B N47B C40 124.5(18) . . ?
C50B N47B C40 112(2) . . ?
N47B C48B C49B 116(3) . . ?
N47B C48B H48C 108.4 . . ?
C49B C48B H48C 108.4 . . ?
N47B C48B H48D 108.4 . . ?
C49B C48B H48D 108.4 . . ?
H48C C48B H48D 107.5 . . ?
C48B C49B H49D 109.5 . . ?
C48B C49B H49E 109.5 . . ?
H49D C49B H49E 109.5 . . ?
C48B C49B H49F 109.5 . . ?
H49D C49B H49F 109.5 . . ?
H49E C49B H49F 109.5 . . ?
N47B C50B C51B 132(4) . . ?
C50B C51B H51D 109.5 . . ?
C50B C51B H51E 109.5 . . ?
H51D C51B H51E 109.5 . . ?
C50B C51B H51F 109.5 . . ?
H51D C51B H51F 109.5 . . ?
H51E C51B H51F 109.5 . . ?
C57 C52 C44 118.6(10) . . ?
C57 C52 C53 116.7(10) . . ?
C44 C52 C53 124.5(9) . . ?
C54 C53 C52 122.5(10) . . ?
C54 C53 H53 118.8 . . ?
C52 C53 H53 118.8 . . ?
C53 C54 C55 113.5(11) . . ?
C53 C54 H54 123.2 . . ?
C55 C54 H54 123.2 . . ?
C56 C55 C54 127.6(10) . . ?
C56 C55 H55 116.2 . . ?
C54 C55 H55 116.2 . . ?
C55 C56 C57 112.9(10) . . ?
C55 C56 H56 123.5 . . ?
C57 C56 H56 123.5 . . ?
C52 C57 C56 126.7(11) . . ?
C52 C57 C58 102.2(8) . . ?
C56 C57 C58 131.0(10) . . ?
O60 C58 O59 120.8(11) . . ?
O60 C58 C57 124.8(10) . . ?
O59 C58 C57 114.1(8) . . ?
C58 O59 C44 107.3(7) . . ?

loop_
_geom_bond_atom_site_label_1
_geom_bond_atom_site_label_2
_geom_bond_distance
_geom_bond_site_symmetry_2
_geom_bond_publ_flag
Pt1 N1 1.987(5) . ?
Pt1 C1 1.990(6) . ?
Pt1 C31 2.051(7) . ?
Pt1 N2 2.116(5) . ?
N1 C11 1.337(8) . ?
N1 C7 1.358(8) . ?
N2 C16 1.346(8) . ?
N2 C12 1.368(8) . ?
C1 C2 1.402(9) . ?
C1 C6 1.444(8) . ?
C2 C3 1.380(10) . ?
C2 H2 0.9500 . ?
C3 C4 1.381(10) . ?
C3 H3 0.9500 . ?
C4 C5 1.382(10) . ?
C4 H4 0.9500 . ?
C5 C6 1.386(9) . ?
C5 H5 0.9500 . ?
C6 C7 1.455(9) . ?
C7 C8 1.394(8) . ?
C8 C9 1.411(10) . ?
C8 H8 0.9500 . ?
C9 C10 1.379(10) . ?
C9 C17 1.553(9) . ?
C10 C11 1.394(8) . ?
C10 H10 0.9500 . ?
C11 C12 1.479(9) . ?
C12 C13 1.367(9) . ?
C13 C14 1.397(10) . ?
C13 H13 0.9500 . ?
C14 C15 1.395(10) . ?
C14 C21 1.532(9) . ?
C15 C16 1.380(10) . ?
C15 H15 0.9500 . ?
C16 H16 0.9500 . ?
C17 C19B 1.43(3) . ?
C17 C19 1.45(2) . ?
C17 C18 1.55(3) . ?
C17 C18B 1.58(3) . ?
C17 C20 1.59(2) . ?
C17 C20B 1.63(3) . ?
C18 H18A 0.9800 . ?
C18 H18B 0.9800 . ?
C18 H18C 0.9800 . ?
C19 H19A 0.9800 . ?
C19 H19B 0.9800 . ?
C19 H19C 0.9800 . ?
C20 H20A 0.9800 . ?
C20 H20B 0.9800 . ?
C20 H20C 0.9800 . ?
C18B H18D 0.9800 . ?
C18B H18E 0.9800 . ?
C18B H18F 0.9800 . ?
C19B H19D 0.9800 . ?
C19B H19E 0.9800 . ?
C19B H19F 0.9800 . ?
C20B H20D 0.9800 . ?
C20B H20E 0.9800 . ?
C20B H20F 0.9800 . ?
C21 C24 1.519(12) . ?
C21 C22 1.520(13) . ?
C21 C23 1.537(11) . ?
C22 H22A 0.9800 . ?
C22 H22B 0.9800 . ?
C22 H22C 0.9800 . ?
C23 H23A 0.9800 . ?
C23 H23B 0.9800 . ?
C23 H23C 0.9800 . ?
C24 H24A 0.9800 . ?
C24 H24B 0.9800 . ?
C24 H24C 0.9800 . ?
C31 C32 1.051(9) . ?
C32 C33 1.507(9) . ?
C33 C46 1.362(9) . ?
C33 C34 1.414(9) . ?
C34 C35 1.375(11) . ?
C34 H34 0.9500 . ?
C35 C36 1.394(11) . ?
C35 H35 0.9500 . ?
C36 O37 1.368(9) . ?
C36 C45 1.373(10) . ?
O37 C38 1.376(10) . ?
C38 C39 1.363(12) . ?
C38 C43 1.377(10) . ?
C39 C40 1.393(13) . ?
C39 H39 0.9500 . ?
C40 C41 1.389(12) . ?
C40 N47 1.453(14) . ?
C40 N47B 1.51(2) . ?
C41 C42 1.361(9) . ?
C41 H41 0.9500 . ?
C42 C43 1.376(9) . ?
C42 H42 0.9500 . ?
C43 C44 1.482(10) . ?
C44 C52 1.444(13) . ?
C44 C45 1.519(10) . ?
C44 O59 1.580(12) . ?
C45 C46 1.399(9) . ?
C46 H46 0.9500 . ?
N47 C50 1.427(16) . ?
N47 C48 1.457(18) . ?
C48 C49 1.49(3) . ?
C48 H48A 0.9900 . ?
C48 H48B 0.9900 . ?
C49 H49A 0.9800 . ?
C49 H49B 0.9800 . ?
C49 H49C 0.9800 . ?
C50 C51 1.489(18) . ?
C51 H51A 0.9800 . ?
C51 H51B 0.9800 . ?
C51 H51C 0.9800 . ?
N47B C48B 1.40(3) . ?
N47B C50B 1.458(19) . ?
C48B C49B 1.51(6) . ?
C48B H48C 0.9900 . ?
C48B H48D 0.9900 . ?
C49B H49D 0.9800 . ?
C49B H49E 0.9800 . ?
C49B H49F 0.9800 . ?
C50B C51B 1.48(2) . ?
C51B H51D 0.9800 . ?
C51B H51E 0.9800 . ?
C51B H51F 0.9800 . ?
C52 C57 1.332(12) . ?
C52 C53 1.463(13) . ?
C53 C54 1.358(11) . ?
C53 H53 0.9500 . ?
C54 C55 1.444(12) . ?
C54 H54 0.9500 . ?
C55 C56 1.367(12) . ?
C55 H55 0.9500 . ?
C56 C57 1.387(11) . ?
C56 H56 0.9500 . ?
C57 C58 1.450(15) . ?
C58 O60 1.276(13) . ?
C58 O59 1.317(11) . ?

loop_
_geom_torsion_atom_site_label_1
_geom_torsion_atom_site_label_2
_geom_torsion_atom_site_label_3
_geom_torsion_atom_site_label_4
_geom_torsion
_geom_torsion_site_symmetry_1
_geom_torsion_site_symmetry_2
_geom_torsion_site_symmetry_3
_geom_torsion_site_symmetry_4
_geom_torsion_publ_flag
C6 C1 C2 C3 -1.8(9) . . . . ?
Pt1 C1 C2 C3 177.5(5) . . . . ?
C1 C2 C3 C4 0.3(10) . . . . ?
C2 C3 C4 C5 0.6(10) . . . . ?
C3 C4 C5 C6 0.2(9) . . . . ?
C4 C5 C6 C1 -1.8(9) . . . . ?
C4 C5 C6 C7 -178.8(6) . . . . ?
C2 C1 C6 C5 2.6(8) . . . . ?
Pt1 C1 C6 C5 -176.9(5) . . . . ?
C2 C1 C6 C7 179.8(5) . . . . ?
Pt1 C1 C6 C7 0.3(6) . . . . ?
C11 N1 C7 C8 -0.5(9) . . . . ?
Pt1 N1 C7 C8 -177.0(4) . . . . ?
C11 N1 C7 C6 -179.8(5) . . . . ?
Pt1 N1 C7 C6 3.7(6) . . . . ?
C5 C6 C7 N1 174.6(5) . . . . ?
C1 C6 C7 N1 -2.6(7) . . . . ?
C5 C6 C7 C8 -4.6(10) . . . . ?
C1 C6 C7 C8 178.2(6) . . . . ?
N1 C7 C8 C9 2.3(9) . . . . ?
C6 C7 C8 C9 -178.5(6) . . . . ?
C7 C8 C9 C10 -2.8(10) . . . . ?
C7 C8 C9 C17 177.2(6) . . . . ?
C8 C9 C10 C11 1.5(10) . . . . ?
C17 C9 C10 C11 -178.5(6) . . . . ?
C7 N1 C11 C10 -0.9(9) . . . . ?
Pt1 N1 C11 C10 175.6(4) . . . . ?
C7 N1 C11 C12 176.5(5) . . . . ?
Pt1 N1 C11 C12 -7.1(7) . . . . ?
C9 C10 C11 N1 0.3(9) . . . . ?
C9 C10 C11 C12 -176.6(6) . . . . ?
C16 N2 C12 C13 -1.3(9) . . . . ?
Pt1 N2 C12 C13 171.2(5) . . . . ?
C16 N2 C12 C11 -176.9(5) . . . . ?
Pt1 N2 C12 C11 -4.5(6) . . . . ?
N1 C11 C12 C13 -168.2(6) . . . . ?
C10 C11 C12 C13 9.0(10) . . . . ?
N1 C11 C12 N2 7.4(7) . . . . ?
C10 C11 C12 N2 -175.5(6) . . . . ?
N2 C12 C13 C14 -1.7(10) . . . . ?
C11 C12 C13 C14 173.5(6) . . . . ?
C12 C13 C14 C15 3.7(9) . . . . ?
C12 C13 C14 C21 -171.5(6) . . . . ?
C13 C14 C15 C16 -3.0(10) . . . . ?
C21 C14 C15 C16 172.3(7) . . . . ?
C12 N2 C16 C15 2.1(10) . . . . ?
Pt1 N2 C16 C15 -169.1(5) . . . . ?
C14 C15 C16 N2 0.1(11) . . . . ?
C10 C9 C17 C19B 74.6(16) . . . . ?
C8 C9 C17 C19B -105.4(15) . . . . ?
C10 C9 C17 C19 -126.8(13) . . . . ?
C8 C9 C17 C19 53.2(14) . . . . ?
C10 C9 C17 C18 103.7(12) . . . . ?
C8 C9 C17 C18 -76.3(12) . . . . ?
C10 C9 C17 C18B -61.7(13) . . . . ?
C8 C9 C17 C18B 118.3(12) . . . . ?
C10 C9 C17 C20 -9.0(13) . . . . ?
C8 C9 C17 C20 171.0(10) . . . . ?
C10 C9 C17 C20B -170.7(13) . . . . ?
C8 C9 C17 C20B 9.3(15) . . . . ?
C13 C14 C21 C24 -145.1(8) . . . . ?
C15 C14 C21 C24 39.9(10) . . . . ?
C13 C14 C21 C22 -24.2(10) . . . . ?
C15 C14 C21 C22 160.9(8) . . . . ?
C13 C14 C21 C23 95.0(9) . . . . ?
C15 C14 C21 C23 -79.9(10) . . . . ?
C46 C33 C34 C35 -3.0(15) . . . . ?
C32 C33 C34 C35 -179.2(10) . . . . ?
C33 C34 C35 C36 2(2) . . . . ?
C34 C35 C36 O37 178.3(12) . . . . ?
C34 C35 C36 C45 0(2) . . . . ?
C45 C36 O37 C38 -4.7(18) . . . . ?
C35 C36 O37 C38 177.1(12) . . . . ?
C36 O37 C38 C39 -176.9(14) . . . . ?
C36 O37 C38 C43 5.1(18) . . . . ?
O37 C38 C39 C40 -179.4(15) . . . . ?
C43 C38 C39 C40 -1(3) . . . . ?
C38 C39 C40 C41 -1(3) . . . . ?
C38 C39 C40 N47 160.6(16) . . . . ?
C38 C39 C40 N47B -142.7(18) . . . . ?
C39 C40 C41 C42 2(2) . . . . ?
N47 C40 C41 C42 -159.4(11) . . . . ?
N47B C40 C41 C42 146.2(13) . . . . ?
C40 C41 C42 C43 -1.7(15) . . . . ?
O37 C38 C43 C42 179.8(10) . . . . ?
C39 C38 C43 C42 2.0(18) . . . . ?
O37 C38 C43 C44 -4.7(17) . . . . ?
C39 C38 C43 C44 177.4(14) . . . . ?
C41 C42 C43 C38 -0.4(12) . . . . ?
C41 C42 C43 C44 -176.0(8) . . . . ?
C38 C43 C44 C52 137.6(10) . . . . ?
C42 C43 C44 C52 -47.2(12) . . . . ?
C38 C43 C44 C45 3.4(13) . . . . ?
C42 C43 C44 C45 178.7(8) . . . . ?
C38 C43 C44 O59 -114.7(9) . . . . ?
C42 C43 C44 O59 60.6(10) . . . . ?
O37 C36 C45 C46 -178.5(10) . . . . ?
C35 C36 C45 C46 -0.4(16) . . . . ?
O37 C36 C45 C44 3.9(17) . . . . ?
C35 C36 C45 C44 -178.0(11) . . . . ?
C52 C44 C45 C36 -138.3(10) . . . . ?
C43 C44 C45 C36 -3.0(13) . . . . ?
O59 C44 C45 C36 114.3(10) . . . . ?
C52 C44 C45 C46 44.1(13) . . . . ?
C43 C44 C45 C46 179.5(8) . . . . ?
O59 C44 C45 C46 -63.3(10) . . . . ?
C34 C33 C46 C45 2.7(13) . . . . ?
C32 C33 C46 C45 178.8(7) . . . . ?
C36 C45 C46 C33 -1.1(13) . . . . ?
C44 C45 C46 C33 176.5(8) . . . . ?
C41 C40 N47 C50 -25(2) . . . . ?
C39 C40 N47 C50 173.7(19) . . . . ?
C41 C40 N47 C48 175.4(14) . . . . ?
C39 C40 N47 C48 14(2) . . . . ?
C50 N47 C48 C49 -88(2) . . . . ?
C40 N47 C48 C49 72(2) . . . . ?
C40 N47 C50 C51 -63(2) . . . . ?
C48 N47 C50 C51 98(2) . . . . ?
C41 C40 N47B C48B -164(2) . . . . ?
C39 C40 N47B C48B -20(3) . . . . ?
C41 C40 N47B C50B 49(3) . . . . ?
C39 C40 N47B C50B -168(2) . . . . ?
C50B N47B C48B C49B 89(4) . . . . ?
C40 N47B C48B C49B -58(4) . . . . ?
C48B N47B C50B C51B -107(5) . . . . ?
C40 N47B C50B C51B 44(5) . . . . ?
C43 C44 C52 C57 106.1(11) . . . . ?
C45 C44 C52 C57 -121.3(10) . . . . ?
O59 C44 C52 C57 -7.3(10) . . . . ?
C43 C44 C52 C53 -67.6(12) . . . . ?
C45 C44 C52 C53 65.1(12) . . . . ?
O59 C44 C52 C53 179.1(8) . . . . ?
C57 C52 C53 C54 4.9(14) . . . . ?
C44 C52 C53 C54 178.7(9) . . . . ?
C52 C53 C54 C55 -3.9(13) . . . . ?
C53 C54 C55 C56 1.6(14) . . . . ?
C54 C55 C56 C57 -0.3(14) . . . . ?
C44 C52 C57 C56 -177.7(9) . . . . ?
C53 C52 C57 C56 -3.5(15) . . . . ?
C44 C52 C57 C58 6.6(11) . . . . ?
C53 C52 C57 C58 -179.2(8) . . . . ?
C55 C56 C57 C52 1.4(14) . . . . ?
C55 C56 C57 C58 175.7(10) . . . . ?
C52 C57 C58 O60 -176.7(10) . . . . ?
C56 C57 C58 O60 7.9(17) . . . . ?
C52 C57 C58 O59 -2.7(11) . . . . ?
C56 C57 C58 O59 -178.1(9) . . . . ?
O60 C58 O59 C44 172.7(9) . . . . ?
C57 C58 O59 C44 -1.6(10) . . . . ?
C52 C44 O59 C58 4.8(8) . . . . ?
C43 C44 O59 C58 -116.4(7) . . . . ?
C45 C44 O59 C58 123.6(7) . . . . ?

loop_
_platon_squeeze_void_nr
_platon_squeeze_void_average_x
_platon_squeeze_void_average_y
_platon_squeeze_void_average_z
_platon_squeeze_void_volume
_platon_squeeze_void_count_electrons
_platon_squeeze_void_content
1 -0.008 0.500 0.000 200 22 ' '
